data_7227760
loop_
_publ_author_name
'Huang, Guo-Zhen'
'Zou, Xin'
'Zhu, Zhi-Biao'
'Deng, Zhao-Peng'
'Huo, Li-Hua'
'Gao, Shan'

_publ_section_title
;
 Effect of ligand configurations, secondary Pb--O interactions and
 auxiliary ligands on Pb(ii)--mono/disulfonate complexes: syntheses,
 structures, and luminescence properties
;
_journal_issue 13
_journal_name_full CrystEngComm
_journal_page_first 1778
_journal_paper_doi 10.1039/C7CE00071E
_journal_volume 19
_journal_year 2017
_chemical_formula_moiety 'C32 H22 Cl2 N4 O8 Pb2 S2'
_chemical_formula_sum 'C32 H22 Cl2 N4 O8 Pb2 S2'
_chemical_formula_weight 1139.94
_chemical_name_systematic
; 
 ? 
;
_space_group_IT_number 14
_symmetry_cell_setting monoclinic
_symmetry_space_group_name_Hall '-P 2yn'
_symmetry_space_group_name_H-M 'P 1 21/n 1'
_atom_sites_solution_hydrogens geom
_atom_sites_solution_primary direct
_atom_sites_solution_secondary difmap
_audit_creation_method SHELXL-97
_audit_update_record
;
2014-06-26 deposited with the CCDC.
2017-02-27 downloaded from the CCDC.
;
_cell_angle_alpha 90.00
_cell_angle_beta 92.337(4)
_cell_angle_gamma 90.00
_cell_formula_units_Z 2
_cell_length_a 7.5895(4)
_cell_length_b 13.3371(6)
_cell_length_c 16.5241(6)
_cell_measurement_reflns_used 1488
_cell_measurement_temperature 295(2)
_cell_measurement_theta_max 27.50
_cell_measurement_theta_min 3.29
_cell_volume 1671.21(13)
_computing_cell_refinement
;
CrysAlis Pro (Agilent, 2013)
;
_computing_data_collection
;
CrysAlis Pro (Agilent, 2013)
;
_computing_data_reduction
;
CrysAlis Pro (Agilent, 2013)
;
_computing_molecular_graphics '(K. Brandenburg, Diamond 3.1, 2009)'
_computing_publication_material '(K. Brandenburg, Diamond 3.1, 2009)'
_computing_structure_refinement 'SHELXL-97 (Sheldrick, 1997)'
_computing_structure_solution 'SHELXS-97 (Sheldrick, 1990)'
_diffrn_ambient_temperature 295(2)
_diffrn_detector_area_resol_mean 16.1954
_diffrn_measured_fraction_theta_full 0.988
_diffrn_measured_fraction_theta_max 0.988
_diffrn_measurement_device_type 'Xcalibur, Eos'
_diffrn_measurement_method '\w scans'
_diffrn_radiation_monochromator graphite
_diffrn_radiation_source 'Enhance (Mo) X-ray Source'
_diffrn_radiation_type MoK\a
_diffrn_radiation_wavelength 0.71073
_diffrn_reflns_av_R_equivalents 0.0343
_diffrn_reflns_av_sigmaI/netI 0.0675
_diffrn_reflns_limit_h_max 4
_diffrn_reflns_limit_h_min -9
_diffrn_reflns_limit_k_max 14
_diffrn_reflns_limit_k_min -17
_diffrn_reflns_limit_l_max 21
_diffrn_reflns_limit_l_min -21
_diffrn_reflns_number 5991
_diffrn_reflns_theta_full 27.56
_diffrn_reflns_theta_max 27.56
_diffrn_reflns_theta_min 3.29
_exptl_absorpt_coefficient_mu 10.405
_exptl_absorpt_correction_T_max 0.2707
_exptl_absorpt_correction_T_min 0.2186
_exptl_absorpt_correction_type multi-scan
_exptl_absorpt_process_details
; 
CrysAlis Pro (Agilent, 2013)
Empirical absorption correction using spherical harmonics,
 implemented in SCALE3 ABSPACK scaling algorithm. 
;
_exptl_crystal_colour colorless
_exptl_crystal_density_diffrn 2.265
_exptl_crystal_density_method 'not measured'
_exptl_crystal_description prism
_exptl_crystal_F_000 1072
_exptl_crystal_size_max 0.21
_exptl_crystal_size_mid 0.19
_exptl_crystal_size_min 0.17
_refine_diff_density_max 1.385
_refine_diff_density_min -1.969
_refine_diff_density_rms 0.220
_refine_ls_extinction_method none
_refine_ls_goodness_of_fit_ref 1.043
_refine_ls_hydrogen_treatment constr
_refine_ls_matrix_type full
_refine_ls_number_parameters 226
_refine_ls_number_reflns 3807
_refine_ls_number_restraints 0
_refine_ls_restrained_S_all 1.043
_refine_ls_R_factor_all 0.0615
_refine_ls_R_factor_gt 0.0436
_refine_ls_shift/su_max 0.001
_refine_ls_shift/su_mean 0.000
_refine_ls_structure_factor_coef Fsqd
_refine_ls_weighting_details 'calc w=1/[\s^2^(Fo^2^)+(0.0340P)^2^+0.2516P] where P=(Fo^2^+2Fc^2^)/3'
_refine_ls_weighting_scheme calc
_refine_ls_wR_factor_gt 0.0873
_refine_ls_wR_factor_ref 0.0964
_reflns_number_gt 3025
_reflns_number_total 3807
_reflns_threshold_expression >2sigma(I)
_cod_data_source_file c7ce00071e2.cif
_cod_data_source_block complex2
_cod_depositor_comments 'Adding full bibliography for 7227757--7227764.cif.'
_cod_original_cell_volume 1671.20(13)
_cod_original_sg_symbol_H-M 'P 21/n'
_cod_database_code 7227760

loop_
_symmetry_equiv_pos_as_xyz
'x, y, z'
'-x+1/2, y+1/2, -z+1/2'
'-x, -y, -z'
'x-1/2, -y-1/2, z-1/2'

loop_
_atom_site_label
_atom_site_type_symbol
_atom_site_fract_x
_atom_site_fract_y
_atom_site_fract_z
_atom_site_U_iso_or_equiv
_atom_site_adp_type
_atom_site_occupancy
_atom_site_symmetry_multiplicity
_atom_site_calc_flag
_atom_site_refinement_flags
Pb1 Pb 0.28666(3) 0.41501(2) 0.481913(18) 0.02944(11) Uani 1 1 d .
Cl1 Cl 0.2120(3) 0.90453(17) 0.24531(18) 0.0607(7) Uani 1 1 d .
S1 S 0.2539(2) 0.68362(14) 0.52233(12) 0.0293(4) Uani 1 1 d .
O1 O 0.1468(7) 0.7678(4) 0.5446(4) 0.0444(15) Uani 1 1 d .
O2 O 0.1562(7) 0.5886(4) 0.5220(4) 0.0374(13) Uani 1 1 d .
O3 O 0.4196(6) 0.6759(4) 0.5693(3) 0.0347(12) Uani 1 1 d .
O4 O 0.4878(6) 0.5540(3) 0.4255(3) 0.0261(11) Uani 1 1 d .
N1 N 0.1559(8) 0.3677(5) 0.6204(4) 0.0335(15) Uani 1 1 d .
N2 N 0.2758(8) 0.2242(5) 0.5212(5) 0.0404(17) Uani 1 1 d .
C1 C 0.3092(9) 0.7029(5) 0.4198(5) 0.0278(16) Uani 1 1 d .
C2 C 0.4178(9) 0.6308(5) 0.3832(5) 0.0279(16) Uani 1 1 d .
C3 C 0.4483(9) 0.6450(6) 0.3010(5) 0.0322(17) Uani 1 1 d .
H3A H 0.5127 0.5971 0.2738 0.039 Uiso 1 1 calc R
C4 C 0.3859(10) 0.7273(6) 0.2596(5) 0.039(2) Uani 1 1 d .
H4A H 0.4082 0.7351 0.2050 0.047 Uiso 1 1 calc R
C5 C 0.2904(10) 0.7983(6) 0.2987(6) 0.040(2) Uani 1 1 d .
C6 C 0.2479(9) 0.7865(5) 0.3779(5) 0.0335(18) Uani 1 1 d .
H6A H 0.1789 0.8339 0.4031 0.040 Uiso 1 1 calc R
C7 C 0.1102(10) 0.4425(6) 0.6694(5) 0.0379(19) Uani 1 1 d .
H7A H 0.0960 0.5065 0.6478 0.046 Uiso 1 1 calc R
C8 C 0.0837(11) 0.4284(7) 0.7500(6) 0.051(2) Uani 1 1 d .
H8A H 0.0501 0.4815 0.7824 0.062 Uiso 1 1 calc R
C9 C 0.1082(11) 0.3333(8) 0.7820(6) 0.052(3) Uani 1 1 d .
H9A H 0.0961 0.3221 0.8371 0.063 Uiso 1 1 calc R
C10 C 0.1504(11) 0.2558(7) 0.7321(6) 0.050(2) Uani 1 1 d .
H10A H 0.1648 0.1912 0.7525 0.060 Uiso 1 1 calc R
C11 C 0.1714(9) 0.2751(6) 0.6504(5) 0.037(2) Uani 1 1 d .
C12 C 0.2130(10) 0.1943(6) 0.5926(6) 0.043(2) Uani 1 1 d .
C13 C 0.1830(12) 0.0926(7) 0.6084(8) 0.062(3) Uani 1 1 d .
H13A H 0.1409 0.0723 0.6578 0.074 Uiso 1 1 calc R
C14 C 0.2172(14) 0.0226(7) 0.5488(9) 0.077(4) Uani 1 1 d .
H14A H 0.1985 -0.0452 0.5581 0.092 Uiso 1 1 calc R
C15 C 0.2786(13) 0.0541(8) 0.4762(9) 0.073(4) Uani 1 1 d .
H15A H 0.3020 0.0083 0.4355 0.088 Uiso 1 1 calc R
C16 C 0.3045(11) 0.1550(7) 0.4652(7) 0.054(3) Uani 1 1 d .
H16A H 0.3446 0.1763 0.4156 0.065 Uiso 1 1 calc R

loop_
_atom_site_aniso_label
_atom_site_aniso_U_11
_atom_site_aniso_U_22
_atom_site_aniso_U_33
_atom_site_aniso_U_23
_atom_site_aniso_U_13
_atom_site_aniso_U_12
Pb1 0.03480(17) 0.02552(16) 0.02732(17) 0.00039(13) -0.00722(12) 0.00235(12)
Cl1 0.0617(14) 0.0502(14) 0.0691(18) 0.0372(13) -0.0117(13) 0.0012(11)
S1 0.0357(10) 0.0233(9) 0.0284(10) 0.0001(8) -0.0044(8) 0.0045(7)
O1 0.050(3) 0.034(3) 0.049(4) -0.002(3) 0.008(3) 0.012(3)
O2 0.044(3) 0.028(3) 0.040(3) 0.008(3) 0.002(3) -0.005(2)
O3 0.037(3) 0.035(3) 0.030(3) -0.004(3) -0.012(2) 0.004(2)
O4 0.033(3) 0.019(2) 0.025(3) 0.007(2) -0.008(2) 0.003(2)
N1 0.035(3) 0.037(4) 0.028(4) 0.008(3) -0.003(3) 0.001(3)
N2 0.038(3) 0.032(4) 0.051(5) -0.005(4) 0.000(3) -0.001(3)
C1 0.032(4) 0.024(4) 0.026(4) 0.003(3) -0.008(3) -0.005(3)
C2 0.025(3) 0.026(4) 0.031(4) 0.011(3) -0.011(3) -0.005(3)
C3 0.035(4) 0.033(4) 0.028(4) -0.001(4) -0.006(3) -0.006(3)
C4 0.037(4) 0.046(5) 0.035(5) 0.007(4) -0.011(4) -0.006(4)
C5 0.037(4) 0.031(4) 0.050(6) 0.020(4) -0.018(4) -0.008(3)
C6 0.031(4) 0.027(4) 0.042(5) 0.006(4) -0.006(4) -0.006(3)
C7 0.039(4) 0.042(5) 0.032(5) 0.008(4) 0.000(4) 0.005(4)
C8 0.047(5) 0.069(7) 0.039(5) 0.006(5) 0.006(4) 0.016(5)
C9 0.047(5) 0.073(7) 0.037(5) 0.025(5) 0.008(4) -0.002(5)
C10 0.045(5) 0.058(6) 0.045(6) 0.031(5) -0.004(4) -0.004(4)
C11 0.027(4) 0.038(5) 0.046(5) 0.020(4) -0.009(4) -0.004(3)
C12 0.031(4) 0.033(5) 0.064(7) 0.010(5) -0.008(4) -0.003(3)
C13 0.049(5) 0.037(5) 0.098(10) 0.027(6) -0.009(6) -0.007(4)
C14 0.071(7) 0.024(5) 0.135(13) 0.010(7) -0.007(8) 0.001(5)
C15 0.068(7) 0.031(5) 0.120(12) -0.016(6) 0.005(8) -0.001(5)
C16 0.058(6) 0.040(5) 0.063(7) -0.009(5) 0.005(5) -0.004(4)

loop_
_atom_type_symbol
_atom_type_description
_atom_type_scat_dispersion_real
_atom_type_scat_dispersion_imag
_atom_type_scat_source
C C 0.0033 0.0016 'International Tables Vol C Tables 4.2.6.8 and 6.1.1.4'
H H 0.0000 0.0000 'International Tables Vol C Tables 4.2.6.8 and 6.1.1.4'
N N 0.0061 0.0033 'International Tables Vol C Tables 4.2.6.8 and 6.1.1.4'
O O 0.0106 0.0060 'International Tables Vol C Tables 4.2.6.8 and 6.1.1.4'
S S 0.1246 0.1234 'International Tables Vol C Tables 4.2.6.8 and 6.1.1.4'
Cl Cl 0.1484 0.1585 'International Tables Vol C Tables 4.2.6.8 and 6.1.1.4'
Pb Pb -3.3944 10.1111 'International Tables Vol C Tables 4.2.6.8 and 6.1.1.4'

loop_
_geom_angle_atom_site_label_1
_geom_angle_atom_site_label_2
_geom_angle_atom_site_label_3
_geom_angle
_geom_angle_site_symmetry_1
_geom_angle_site_symmetry_3
O4 Pb1 O4 71.15(18) 3_666 .
O4 Pb1 N1 75.97(18) 3_666 .
O4 Pb1 N1 137.50(18) . .
O4 Pb1 O2 87.23(17) 3_666 .
O4 Pb1 O2 72.13(14) . .
N1 Pb1 O2 80.23(18) . .
O4 Pb1 N2 92.3(2) 3_666 .
O4 Pb1 N2 143.53(17) . .
N1 Pb1 N2 62.1(2) . .
O2 Pb1 N2 141.16(18) . .
O4 Pb1 O3 71.71(16) 3_666 3_666
O4 Pb1 O3 72.78(14) . 3_666
N1 Pb1 O3 120.93(18) . 3_666
O2 Pb1 O3 143.36(15) . 3_666
N2 Pb1 O3 71.18(18) . 3_666
O1 S1 O3 113.7(3) . .
O1 S1 O2 112.5(3) . .
O3 S1 O2 111.5(3) . .
O1 S1 C1 106.7(3) . .
O3 S1 C1 106.6(3) . .
O2 S1 C1 105.0(3) . .
S1 O2 Pb1 124.7(3) . .
S1 O3 Pb1 124.8(3) . 3_666
C2 O4 Pb1 118.8(4) . 3_666
C2 O4 Pb1 120.5(4) . .
Pb1 O4 Pb1 108.85(18) 3_666 .
C11 N1 C7 119.1(7) . .
C11 N1 Pb1 121.3(5) . .
C7 N1 Pb1 117.9(5) . .
C16 N2 C12 118.5(8) . .
C16 N2 Pb1 119.4(6) . .
C12 N2 Pb1 121.1(5) . .
C6 C1 C2 121.5(7) . .
C6 C1 S1 120.3(6) . .
C2 C1 S1 118.1(5) . .
O4 C2 C3 122.1(7) . .
O4 C2 C1 121.5(7) . .
C3 C2 C1 116.4(7) . .
C4 C3 C2 121.7(7) . .
C4 C3 H3A 119.1 . .
C2 C3 H3A 119.1 . .
C3 C4 C5 119.8(8) . .
C3 C4 H4A 120.1 . .
C5 C4 H4A 120.1 . .
C6 C5 C4 121.4(7) . .
C6 C5 Cl1 118.9(7) . .
C4 C5 Cl1 119.6(7) . .
C5 C6 C1 118.9(7) . .
C5 C6 H6A 120.5 . .
C1 C6 H6A 120.5 . .
N1 C7 C8 122.6(8) . .
N1 C7 H7A 118.7 . .
C8 C7 H7A 118.7 . .
C7 C8 C9 118.4(9) . .
C7 C8 H8A 120.8 . .
C9 C8 H8A 120.8 . .
C10 C9 C8 119.5(9) . .
C10 C9 H9A 120.2 . .
C8 C9 H9A 120.2 . .
C9 C10 C11 118.9(8) . .
C9 C10 H10A 120.5 . .
C11 C10 H10A 120.5 . .
N1 C11 C10 121.4(8) . .
N1 C11 C12 116.8(8) . .
C10 C11 C12 121.8(8) . .
N2 C12 C13 120.9(9) . .
N2 C12 C11 116.1(7) . .
C13 C12 C11 122.9(9) . .
C14 C13 C12 118.8(10) . .
C14 C13 H13A 120.6 . .
C12 C13 H13A 120.6 . .
C15 C14 C13 119.7(9) . .
C15 C14 H14A 120.2 . .
C13 C14 H14A 120.2 . .
C14 C15 C16 118.1(11) . .
C14 C15 H15A 120.9 . .
C16 C15 H15A 120.9 . .
N2 C16 C15 124.0(10) . .
N2 C16 H16A 118.0 . .
C15 C16 H16A 118.0 . .

loop_
_geom_bond_atom_site_label_1
_geom_bond_atom_site_label_2
_geom_bond_distance
_geom_bond_site_symmetry_2
Pb1 O4 2.287(5) 3_666
Pb1 O4 2.599(4) .
Pb1 N1 2.609(6) .
Pb1 O2 2.614(5) .
Pb1 N2 2.628(7) .
Pb1 O3 2.704(5) 3_666
Cl1 C5 1.760(8) .
S1 O1 1.442(5) .
S1 O3 1.454(5) .
S1 O2 1.468(5) .
S1 C1 1.781(8) .
O3 Pb1 2.704(5) 3_666
O4 C2 1.337(8) .
O4 Pb1 2.287(5) 3_666
N1 C11 1.334(9) .
N1 C7 1.339(10) .
N2 C16 1.331(11) .
N2 C12 1.351(11) .
C1 C6 1.384(10) .
C1 C2 1.417(10) .
C2 C3 1.401(10) .
C3 C4 1.369(10) .
C3 H3A 0.9300 .
C4 C5 1.370(11) .
C4 H4A 0.9300 .
C5 C6 1.369(12) .
C6 H6A 0.9300 .
C7 C8 1.367(12) .
C7 H7A 0.9300 .
C8 C9 1.384(12) .
C8 H8A 0.9300 .
C9 C10 1.369(13) .
C9 H9A 0.9300 .
C10 C11 1.389(12) .
C10 H10A 0.9300 .
C11 C12 1.483(12) .
C12 C13 1.402(11) .
C13 C14 1.389(16) .
C13 H13A 0.9300 .
C14 C15 1.370(17) .
C14 H14A 0.9300 .
C15 C16 1.374(14) .
C15 H15A 0.9300 .
C16 H16A 0.9300 .

loop_
_geom_torsion_atom_site_label_1
_geom_torsion_atom_site_label_2
_geom_torsion_atom_site_label_3
_geom_torsion_atom_site_label_4
_geom_torsion
_geom_torsion_site_symmetry_1
_geom_torsion_site_symmetry_4
O1 S1 O2 Pb1 178.2(4) . .
O3 S1 O2 Pb1 -52.6(5) . .
C1 S1 O2 Pb1 62.5(4) . .
O4 Pb1 O2 S1 52.9(4) 3_666 .
O4 Pb1 O2 S1 -18.1(4) . .
N1 Pb1 O2 S1 129.2(4) . .
N2 Pb1 O2 S1 143.1(4) . .
O3 Pb1 O2 S1 -0.8(6) 3_666 .
O1 S1 O3 Pb1 -154.7(3) . 3_666
O2 S1 O3 Pb1 76.7(4) . 3_666
C1 S1 O3 Pb1 -37.4(4) . 3_666
O4 Pb1 O4 C2 -142.3(6) 3_666 .
N1 Pb1 O4 C2 -101.1(5) . .
O2 Pb1 O4 C2 -49.1(5) . .
N2 Pb1 O4 C2 150.7(5) . .
O3 Pb1 O4 C2 141.6(5) 3_666 .
O4 Pb1 O4 Pb1 0.0 3_666 3_666
N1 Pb1 O4 Pb1 41.2(3) . 3_666
O2 Pb1 O4 Pb1 93.2(2) . 3_666
N2 Pb1 O4 Pb1 -66.9(4) . 3_666
O3 Pb1 O4 Pb1 -76.04(19) 3_666 3_666
O4 Pb1 N1 C11 -89.4(6) 3_666 .
O4 Pb1 N1 C11 -129.5(5) . .
O2 Pb1 N1 C11 -179.0(6) . .
N2 Pb1 N1 C11 10.8(5) . .
O3 Pb1 N1 C11 -31.2(6) 3_666 .
O4 Pb1 N1 C7 75.1(5) 3_666 .
O4 Pb1 N1 C7 35.1(6) . .
O2 Pb1 N1 C7 -14.5(5) . .
N2 Pb1 N1 C7 175.4(6) . .
O3 Pb1 N1 C7 133.3(5) 3_666 .
O4 Pb1 N2 C16 -119.7(6) 3_666 .
O4 Pb1 N2 C16 -59.1(8) . .
N1 Pb1 N2 C16 167.4(7) . .
O2 Pb1 N2 C16 151.9(6) . .
O3 Pb1 N2 C16 -49.9(6) 3_666 .
O4 Pb1 N2 C12 71.5(6) 3_666 .
O4 Pb1 N2 C12 132.2(6) . .
N1 Pb1 N2 C12 -1.3(6) . .
O2 Pb1 N2 C12 -16.8(8) . .
O3 Pb1 N2 C12 141.3(7) 3_666 .
O1 S1 C1 C6 -0.7(7) . .
O3 S1 C1 C6 -122.6(6) . .
O2 S1 C1 C6 119.0(6) . .
O1 S1 C1 C2 178.9(5) . .
O3 S1 C1 C2 57.0(6) . .
O2 S1 C1 C2 -61.5(6) . .
Pb1 O4 C2 C3 107.3(7) 3_666 .
Pb1 O4 C2 C3 -114.1(6) . .
Pb1 O4 C2 C1 -72.3(7) 3_666 .
Pb1 O4 C2 C1 66.4(8) . .
C6 C1 C2 O4 174.9(6) . .
S1 C1 C2 O4 -4.6(9) . .
C6 C1 C2 C3 -4.7(10) . .
S1 C1 C2 C3 175.8(5) . .
O4 C2 C3 C4 -175.6(6) . .
C1 C2 C3 C4 4.0(11) . .
C2 C3 C4 C5 -0.2(11) . .
C3 C4 C5 C6 -3.4(12) . .
C3 C4 C5 Cl1 179.5(6) . .
C4 C5 C6 C1 2.7(12) . .
Cl1 C5 C6 C1 179.8(5) . .
C2 C1 C6 C5 1.5(11) . .
S1 C1 C6 C5 -179.0(6) . .
C11 N1 C7 C8 2.0(12) . .
Pb1 N1 C7 C8 -162.9(7) . .
N1 C7 C8 C9 1.1(13) . .
C7 C8 C9 C10 -2.8(13) . .
C8 C9 C10 C11 1.4(13) . .
C7 N1 C11 C10 -3.5(11) . .
Pb1 N1 C11 C10 160.9(6) . .
C7 N1 C11 C12 176.9(7) . .
Pb1 N1 C11 C12 -18.8(9) . .
C9 C10 C11 N1 1.8(12) . .
C9 C10 C11 C12 -178.6(8) . .
C16 N2 C12 C13 1.6(13) . .
Pb1 N2 C12 C13 170.5(6) . .
C16 N2 C12 C11 -175.8(7) . .
Pb1 N2 C12 C11 -6.9(10) . .
N1 C11 C12 N2 16.6(10) . .
C10 C11 C12 N2 -163.0(8) . .
N1 C11 C12 C13 -160.7(8) . .
C10 C11 C12 C13 19.7(13) . .
N2 C12 C13 C14 -0.7(14) . .
C11 C12 C13 C14 176.5(8) . .
C12 C13 C14 C15 -0.2(16) . .
C13 C14 C15 C16 0.1(17) . .
C12 N2 C16 C15 -1.8(14) . .
Pb1 N2 C16 C15 -170.8(8) . .
C14 C15 C16 N2 0.9(16) . .
